data_4026625
loop_
_publ_author_name
'Jalindar Padwal'
'William Lewis'
'Christopher J. Moody'

_publ_section_title
;
 Synthesis of Balsaminone A, a Naturally Occurring Pentacyclic
 Dinaphthofuran Quinone
;
_journal_name_full 'Journal of Organic Chemistry'
_journal_page_first 8082
_journal_page_last 8087
_journal_paper_doi 10.1021/jo201395n
_journal_volume 76
_journal_year 2011
_chemical_formula_moiety 'C22 H12 O5'
_chemical_formula_sum 'C22 H12 O5'
_chemical_formula_weight 356.32
_chemical_name_systematic
; 
 ? 
;
_space_group_IT_number 14
_symmetry_cell_setting monoclinic
_symmetry_space_group_name_Hall '-P 2ybc'
_symmetry_space_group_name_H-M 'P 1 21/c 1'
_atom_sites_solution_hydrogens geom
_atom_sites_solution_primary direct
_atom_sites_solution_secondary difmap
_audit_creation_method 'enCIFer editing of SHELXL-97 created file'
_cell_angle_alpha 90.00
_cell_angle_beta 106.5720(10)
_cell_angle_gamma 90.00
_cell_formula_units_Z 4
_cell_length_a 9.4920(2)
_cell_length_b 24.5859(6)
_cell_length_c 7.0468(2)
_cell_measurement_reflns_used 8001
_cell_measurement_temperature 90(2)
_cell_measurement_theta_max 27.50
_cell_measurement_theta_min 2.39
_cell_volume 1576.20(7)
_computing_cell_refinement 'Bruker SAINT version 6.36A (Bruker, 2002)'
_computing_data_collection 'Bruker SMART version 5.625 (Bruker, 2001)'
_computing_data_reduction 'Bruker SAINT; SHELXTL (Sheldrick, 2008)'
_computing_molecular_graphics ' ? '
_computing_publication_material 'enCIFer(Allen et al.,2004);PLATON(Spek,2003)'
_computing_structure_refinement 'SHELXL97 (Sheldrick, 2008)'
_computing_structure_solution 'Bruker SHELXTL (Sheldrick, 2008)'
_diffrn_ambient_temperature 90(2)
_diffrn_detector_area_resol_mean 8.366
_diffrn_measured_fraction_theta_full 0.993
_diffrn_measured_fraction_theta_max 0.993
_diffrn_measurement_device_type 'Bruker SMART APEX CCD area detector'
_diffrn_measurement_method '\w AND \f'
_diffrn_radiation_monochromator graphite
_diffrn_radiation_source 'sealed tube'
_diffrn_radiation_type MoK\a
_diffrn_radiation_wavelength 0.71073
_diffrn_reflns_av_R_equivalents 0.0226
_diffrn_reflns_av_sigmaI/netI 0.0175
_diffrn_reflns_limit_h_max 12
_diffrn_reflns_limit_h_min -12
_diffrn_reflns_limit_k_max 31
_diffrn_reflns_limit_k_min -31
_diffrn_reflns_limit_l_max 9
_diffrn_reflns_limit_l_min -9
_diffrn_reflns_number 15367
_diffrn_reflns_theta_full 27.50
_diffrn_reflns_theta_max 27.50
_diffrn_reflns_theta_min 2.39
_diffrn_standards_decay_% 0
_diffrn_standards_number 0
_exptl_absorpt_coefficient_mu 0.107
_exptl_absorpt_correction_T_max 0.746
_exptl_absorpt_correction_T_min 0.686
_exptl_absorpt_correction_type multi-scan
_exptl_absorpt_process_details 'SADABS 2007/2'
_exptl_crystal_colour red
_exptl_crystal_density_diffrn 1.502
_exptl_crystal_description block
_exptl_crystal_F_000 736
_exptl_crystal_size_max 0.21
_exptl_crystal_size_mid 0.08
_exptl_crystal_size_min 0.06
_refine_diff_density_max 0.426
_refine_diff_density_min -0.198
_refine_diff_density_rms 0.055
_refine_ls_extinction_method none
_refine_ls_goodness_of_fit_ref 1.076
_refine_ls_hydrogen_treatment constr
_refine_ls_matrix_type full
_refine_ls_number_parameters 246
_refine_ls_number_reflns 3596
_refine_ls_number_restraints 0
_refine_ls_restrained_S_all 1.076
_refine_ls_R_factor_all 0.0477
_refine_ls_R_factor_gt 0.0455
_refine_ls_shift/su_max 0.001
_refine_ls_shift/su_mean 0.000
_refine_ls_structure_factor_coef Fsqd
_refine_ls_weighting_details 'calc w=1/[\s^2^(Fo^2^)+(0.0579P)^2^+0.8967P] where P=(Fo^2^+2Fc^2^)/3'
_refine_ls_weighting_scheme calc
_refine_ls_wR_factor_gt 0.1158
_refine_ls_wR_factor_ref 0.1175
_reflns_number_gt 3404
_reflns_number_total 3596
_reflns_threshold_expression >2I\s(I)
_cod_data_source_file jo201395n_si_002.cif
_cod_data_source_block jpcjmb
_cod_original_sg_symbol_H-M 'P 21/c'
_cod_database_code 4026625
_nottingham_internal_coll_name JPCJMB
_nottingham_internal_coll_number 9134
_nottingham_internal_coll_client JP/CJM
_nottingham_internal_coll_type CUSTOM
_nottingham_internal_coll_frame_time 30s
_nottingham_internal_coll_frame_width '0.36 and 0.5 DEGREE'
_nottingham_internal_coll_frame_method '\w AND \f SCANS'
_nottingham_internal_coll_user WL
_nottingham_internal_coll_date 4/2/2010
_nottingham_internal_process_user WL
_nottingham_internal_process_date 8/2/2010
_nottingham_internal_solution_user WL
_nottingham_internal_solution_date 8/2/2010
_nottingham_internal_refinement_user WL
_nottingham_internal_refinement_date 8/2/2010
_nottingham_internal_validation_user WL
_nottingham_internal_validation_date 10/2/2010

loop_
_symmetry_equiv_pos_as_xyz
'x, y, z'
'-x, y+1/2, -z+1/2'
'-x, -y, -z'
'x, -y-1/2, z-1/2'

loop_
_atom_site_label
_atom_site_type_symbol
_atom_site_fract_x
_atom_site_fract_y
_atom_site_fract_z
_atom_site_U_iso_or_equiv
_atom_site_adp_type
_atom_site_occupancy
_atom_site_symmetry_multiplicity
_atom_site_calc_flag
_atom_site_refinement_flags
C1 C 0.83131(18) 0.46170(6) 0.8298(2) 0.0257(3) Uani 1 1 d .
H1A H 0.9051 0.4855 0.8113 0.031 Uiso 1 1 calc R
C2 C 0.86711(19) 0.40821(7) 0.8933(2) 0.0305(4) Uani 1 1 d .
H2A H 0.9659 0.3960 0.9213 0.037 Uiso 1 1 calc R
C3 C 0.7590(2) 0.37295(6) 0.9155(2) 0.0318(4) Uani 1 1 d .
H3A H 0.7838 0.3365 0.9559 0.038 Uiso 1 1 calc R
C4 C 0.6149(2) 0.39057(6) 0.8793(2) 0.0271(3) Uani 1 1 d .
H4A H 0.5413 0.3662 0.8942 0.033 Uiso 1 1 calc R
C4A C 0.57820(17) 0.44434(6) 0.82068(19) 0.0220(3) Uani 1 1 d .
C5 C 0.42277(17) 0.46262(6) 0.78852(19) 0.0213(3) Uani 1 1 d .
C5A C 0.39872(15) 0.51957(6) 0.72940(19) 0.0181(3) Uani 1 1 d .
O6 O 0.26276(10) 0.54203(4) 0.68462(14) 0.0188(2) Uani 1 1 d .
C6B C 0.16245(14) 0.63129(6) 0.56363(19) 0.0172(3) Uani 1 1 d .
C6A C 0.28201(15) 0.59527(5) 0.63917(19) 0.0165(3) Uani 1 1 d .
C7 C 0.01405(15) 0.61718(6) 0.5383(2) 0.0214(3) Uani 1 1 d .
H7A H -0.0103 0.5830 0.5836 0.026 Uiso 1 1 calc R
C8 C -0.09481(16) 0.65327(7) 0.4477(2) 0.0249(3) Uani 1 1 d .
H8A H -0.1948 0.6439 0.4305 0.030 Uiso 1 1 calc R
C9 C -0.06015(16) 0.70375(6) 0.3804(2) 0.0249(3) Uani 1 1 d .
H9A H -0.1369 0.7281 0.3170 0.030 Uiso 1 1 calc R
C10A C 0.19911(14) 0.68243(5) 0.49914(19) 0.0172(3) Uani 1 1 d .
C10 C 0.08436(16) 0.71853(6) 0.4051(2) 0.0213(3) Uani 1 1 d .
H10A H 0.1067 0.7529 0.3590 0.026 Uiso 1 1 calc R
C11 C 0.35136(15) 0.69672(5) 0.52593(19) 0.0167(3) Uani 1 1 d .
C12A C 0.42804(14) 0.60741(5) 0.65979(18) 0.0152(3) Uani 1 1 d .
C12 C 0.46699(14) 0.66174(5) 0.61678(18) 0.0152(3) Uani 1 1 d .
C12B C 0.50340(15) 0.55639(5) 0.71337(18) 0.0162(3) Uani 1 1 d .
C13A C 0.68746(16) 0.47988(6) 0.79385(19) 0.0204(3) Uani 1 1 d .
C13 C 0.65192(15) 0.53718(5) 0.72222(19) 0.0173(3) Uani 1 1 d .
O14 O 0.32550(13) 0.43354(4) 0.81592(16) 0.0279(3) Uani 1 1 d .
O15 O 0.37419(11) 0.74665(4) 0.46451(15) 0.0216(2) Uani 1 1 d .
H15 H 0.4645 0.7512 0.4799 0.032 Uiso 1 1 calc R
C16 C 0.61552(14) 0.68522(5) 0.68251(19) 0.0173(3) Uani 1 1 d .
O17 O 0.64431(11) 0.72684(4) 0.59989(16) 0.0243(2) Uani 1 1 d .
C18 C 0.72813(15) 0.66491(6) 0.8642(2) 0.0193(3) Uani 1 1 d .
H18A H 0.7533 0.6940 0.9631 0.029 Uiso 1 1 calc R
H18B H 0.8166 0.6536 0.8294 0.029 Uiso 1 1 calc R
H18C H 0.6881 0.6338 0.9189 0.029 Uiso 1 1 calc R
O19 O 0.73868(11) 0.56444(4) 0.66348(15) 0.0219(2) Uani 1 1 d .

loop_
_atom_site_aniso_label
_atom_site_aniso_U_11
_atom_site_aniso_U_22
_atom_site_aniso_U_33
_atom_site_aniso_U_23
_atom_site_aniso_U_13
_atom_site_aniso_U_12
C1 0.0346(8) 0.0237(7) 0.0182(7) -0.0008(5) 0.0066(6) 0.0088(6)
C2 0.0423(9) 0.0297(8) 0.0185(7) 0.0013(6) 0.0069(6) 0.0183(7)
C3 0.0588(11) 0.0194(7) 0.0167(7) 0.0018(6) 0.0102(7) 0.0134(7)
C4 0.0485(9) 0.0162(7) 0.0153(6) 0.0003(5) 0.0071(6) 0.0026(6)
C4A 0.0368(8) 0.0147(6) 0.0123(6) -0.0013(5) 0.0036(5) 0.0016(6)
C5 0.0328(8) 0.0158(6) 0.0123(6) -0.0011(5) 0.0016(5) -0.0055(5)
C5A 0.0227(7) 0.0177(6) 0.0124(6) -0.0005(5) 0.0025(5) -0.0012(5)
O6 0.0210(5) 0.0171(5) 0.0177(5) 0.0016(4) 0.0043(4) -0.0039(4)
C6B 0.0175(6) 0.0210(7) 0.0130(6) -0.0025(5) 0.0040(5) -0.0002(5)
C6A 0.0204(6) 0.0155(6) 0.0138(6) 0.0000(5) 0.0050(5) -0.0024(5)
C7 0.0186(7) 0.0263(7) 0.0198(6) -0.0036(5) 0.0063(5) -0.0033(5)
C8 0.0170(6) 0.0333(8) 0.0236(7) -0.0089(6) 0.0045(5) -0.0008(6)
C9 0.0203(7) 0.0281(8) 0.0224(7) -0.0076(6) -0.0001(5) 0.0081(6)
C10A 0.0183(6) 0.0182(6) 0.0144(6) -0.0028(5) 0.0038(5) 0.0008(5)
C10 0.0237(7) 0.0192(7) 0.0187(6) -0.0034(5) 0.0022(5) 0.0030(5)
C11 0.0213(6) 0.0143(6) 0.0144(6) -0.0008(5) 0.0048(5) -0.0002(5)
C12A 0.0174(6) 0.0162(6) 0.0118(5) -0.0012(5) 0.0038(5) 0.0001(5)
C12 0.0175(6) 0.0145(6) 0.0141(6) -0.0007(5) 0.0053(5) -0.0006(5)
C12B 0.0219(6) 0.0135(6) 0.0119(6) -0.0007(5) 0.0029(5) -0.0011(5)
C13A 0.0313(7) 0.0165(6) 0.0122(6) -0.0014(5) 0.0043(5) 0.0049(5)
C13 0.0220(6) 0.0151(6) 0.0134(6) -0.0021(5) 0.0027(5) 0.0011(5)
O14 0.0363(6) 0.0211(5) 0.0217(5) 0.0035(4) 0.0010(4) -0.0106(4)
O15 0.0219(5) 0.0151(5) 0.0258(5) 0.0045(4) 0.0036(4) -0.0006(4)
C16 0.0187(6) 0.0147(6) 0.0192(6) -0.0017(5) 0.0067(5) -0.0007(5)
O17 0.0217(5) 0.0208(5) 0.0292(5) 0.0066(4) 0.0052(4) -0.0052(4)
C18 0.0184(6) 0.0179(6) 0.0199(6) -0.0012(5) 0.0028(5) -0.0020(5)
O19 0.0226(5) 0.0202(5) 0.0243(5) -0.0005(4) 0.0089(4) 0.0010(4)

loop_
_atom_type_symbol
_atom_type_description
_atom_type_scat_dispersion_real
_atom_type_scat_dispersion_imag
_atom_type_scat_source
C C 0.0033 0.0016 'International Tables Vol C Tables 4.2.6.8 and 6.1.1.4'
H H 0.0000 0.0000 'International Tables Vol C Tables 4.2.6.8 and 6.1.1.4'
O O 0.0106 0.0060 'International Tables Vol C Tables 4.2.6.8 and 6.1.1.4'

loop_
_geom_angle_atom_site_label_1
_geom_angle_atom_site_label_2
_geom_angle_atom_site_label_3
_geom_angle
C13A C1 C2 119.79(16)
C13A C1 H1A 120.1
C2 C1 H1A 120.1
C3 C2 C1 120.27(15)
C3 C2 H2A 119.9
C1 C2 H2A 119.9
C2 C3 C4 120.44(14)
C2 C3 H3A 119.8
C4 C3 H3A 119.8
C3 C4 C4A 119.94(15)
C3 C4 H4A 120.0
C4A C4 H4A 120.0
C4 C4A C13A 119.64(15)
C4 C4A C5 118.71(14)
C13A C4A C5 121.65(12)
O14 C5 C5A 122.74(14)
O14 C5 C4A 123.73(13)
C5A C5 C4A 113.48(12)
O6 C5A C12B 112.07(12)
O6 C5A C5 121.20(12)
C12B C5A C5 126.73(13)
C5A O6 C6A 105.16(10)
C7 C6B C10A 120.40(13)
C7 C6B C6A 123.85(13)
C10A C6B C6A 115.59(12)
O6 C6A C12A 112.15(12)
O6 C6A C6B 122.52(12)
C12A C6A C6B 125.10(12)
C8 C7 C6B 119.43(14)
C8 C7 H7A 120.3
C6B C7 H7A 120.3
C7 C8 C9 120.76(13)
C7 C8 H8A 119.6
C9 C8 H8A 119.6
C10 C9 C8 120.73(13)
C10 C9 H9A 119.6
C8 C9 H9A 119.6
C6B C10A C10 118.78(12)
C6B C10A C11 120.16(12)
C10 C10A C11 121.05(13)
C9 C10 C10A 119.88(14)
C9 C10 H10A 120.1
C10A C10 H10A 120.1
O15 C11 C12 122.25(12)
O15 C11 C10A 115.35(12)
C12 C11 C10A 122.36(12)
C6A C12A C12B 104.32(11)
C6A C12A C12 119.14(12)
C12B C12A C12 136.43(12)
C11 C12 C12A 116.85(12)
C11 C12 C16 117.38(12)
C12A C12 C16 125.30(12)
C5A C12B C12A 106.20(12)
C5A C12B C13 119.49(12)
C12A C12B C13 133.56(12)
C1 C13A C4A 119.89(13)
C1 C13A C13 118.54(13)
C4A C13A C13 121.55(13)
O19 C13 C12B 122.68(12)
O19 C13 C13A 121.31(12)
C12B C13 C13A 115.85(12)
C11 O15 H15 109.5
O17 C16 C12 119.58(12)
O17 C16 C18 118.33(12)
C12 C16 C18 121.59(11)
C16 C18 H18A 109.5
C16 C18 H18B 109.5
H18A C18 H18B 109.5
C16 C18 H18C 109.5
H18A C18 H18C 109.5
H18B C18 H18C 109.5

loop_
_geom_bond_atom_site_label_1
_geom_bond_atom_site_label_2
_geom_bond_distance
C1 C13A 1.390(2)
C1 C2 1.399(2)
C1 H1A 0.9500
C2 C3 1.386(3)
C2 H2A 0.9500
C3 C4 1.387(2)
C3 H3A 0.9500
C4 C4A 1.399(2)
C4 H4A 0.9500
C4A C13A 1.410(2)
C4A C5 1.496(2)
C5 O14 1.2258(18)
C5 C5A 1.4601(19)
C5A O6 1.3556(17)
C5A C12B 1.3724(19)
O6 C6A 1.3722(16)
C6B C7 1.4116(19)
C6B C10A 1.4138(19)
C6B C6A 1.4180(19)
C6A C12A 1.3844(18)
C7 C8 1.373(2)
C7 H7A 0.9500
C8 C9 1.401(2)
C8 H8A 0.9500
C9 C10 1.381(2)
C9 H9A 0.9500
C10A C10 1.4148(19)
C10A C11 1.4464(18)
C10 H10A 0.9500
C11 O15 1.3396(16)
C11 C12 1.3975(18)
C12A C12B 1.4400(18)
C12A C12 1.4411(18)
C12 C16 1.4707(18)
C12B C13 1.4711(19)
C13A C13 1.5020(19)
C13 O19 1.2220(17)
O15 H15 0.8400
C16 O17 1.2455(17)
C16 C18 1.5003(18)
C18 H18A 0.9800
C18 H18B 0.9800
C18 H18C 0.9800

loop_
_geom_hbond_atom_site_label_D
_geom_hbond_atom_site_label_H
_geom_hbond_atom_site_label_A
_geom_hbond_distance_DH
_geom_hbond_distance_HA
_geom_hbond_distance_DA
_geom_hbond_angle_DHA
O15 H15 O17 0.84 1.78 2.5152(14) 145

loop_
_geom_torsion_atom_site_label_1
_geom_torsion_atom_site_label_2
_geom_torsion_atom_site_label_3
_geom_torsion_atom_site_label_4
_geom_torsion
C13A C1 C2 C3 1.7(2)
C1 C2 C3 C4 -1.4(2)
C2 C3 C4 C4A -0.3(2)
C3 C4 C4A C13A 1.7(2)
C3 C4 C4A C5 -178.19(13)
C4 C4A C5 O14 2.1(2)
C13A C4A C5 O14 -177.72(13)
C4 C4A C5 C5A 179.52(12)
C13A C4A C5 C5A -0.32(18)
O14 C5 C5A O6 -5.9(2)
C4A C5 C5A O6 176.67(11)
O14 C5 C5A C12B 173.48(13)
C4A C5 C5A C12B -3.95(19)
C12B C5A O6 C6A -0.26(14)
C5 C5A O6 C6A 179.20(11)
C5A O6 C6A C12A -1.74(14)
C5A O6 C6A C6B 173.13(12)
C7 C6B C6A O6 3.7(2)
C10A C6B C6A O6 -171.75(11)
C7 C6B C6A C12A 177.88(12)
C10A C6B C6A C12A 2.45(19)
C10A C6B C7 C8 1.0(2)
C6A C6B C7 C8 -174.24(13)
C6B C7 C8 C9 0.0(2)
C7 C8 C9 C10 -0.5(2)
C7 C6B C10A C10 -1.41(19)
C6A C6B C10A C10 174.19(12)
C7 C6B C10A C11 179.83(12)
C6A C6B C10A C11 -4.58(18)
C8 C9 C10 C10A 0.1(2)
C6B C10A C10 C9 0.88(19)
C11 C10A C10 C9 179.64(12)
C6B C10A C11 O15 -178.27(11)
C10 C10A C11 O15 2.99(18)
C6B C10A C11 C12 -0.73(19)
C10 C10A C11 C12 -179.47(12)
O6 C6A C12A C12B 2.91(14)
C6B C6A C12A C12B -171.81(12)
O6 C6A C12A C12 179.73(11)
C6B C6A C12A C12 5.0(2)
O15 C11 C12 C12A -174.54(11)
C10A C11 C12 C12A 8.09(18)
O15 C11 C12 C16 12.90(18)
C10A C11 C12 C16 -164.48(12)
C6A C12A C12 C11 -10.03(18)
C12B C12A C12 C11 165.50(14)
C6A C12A C12 C16 161.87(12)
C12B C12A C12 C16 -22.6(2)
O6 C5A C12B C12A 2.02(14)
C5 C5A C12B C12A -177.41(12)
O6 C5A C12B C13 -169.37(11)
C5 C5A C12B C13 11.2(2)
C6A C12A C12B C5A -2.89(14)
C12 C12A C12B C5A -178.86(14)
C6A C12A C12B C13 166.76(14)
C12 C12A C12B C13 -9.2(3)
C2 C1 C13A C4A -0.3(2)
C2 C1 C13A C13 -178.89(12)
C4 C4A C13A C1 -1.4(2)
C5 C4A C13A C1 178.46(12)
C4 C4A C13A C13 177.19(12)
C5 C4A C13A C13 -2.96(19)
C5A C12B C13 O19 162.19(13)
C12A C12B C13 O19 -6.4(2)
C5A C12B C13 C13A -13.26(17)
C12A C12B C13 C13A 178.18(13)
C1 C13A C13 O19 12.64(19)
C4A C13A C13 O19 -165.94(13)
C1 C13A C13 C12B -171.84(12)
C4A C13A C13 C12B 9.57(18)
C11 C12 C16 O17 -25.29(18)
C12A C12 C16 O17 162.84(13)
C11 C12 C16 C18 146.41(13)
C12A C12 C16 C18 -25.45(19)

loop_
_cod_related_entry_id
_cod_related_entry_database
_cod_related_entry_code
1 ChemSpider 30659408
